data_4084886
loop_
_publ_author_name
'Hurkes, Natascha'
'Bruhn, Clemens'
'Belaj, Ferdinand'
'Pietschnig, Rudolf'

_publ_section_title
;
 Silanetriols as Powerful Starting Materials for Selective Condensation to
 Bulky POSS Cages.
;
_journal_issue 24
_journal_name_full Organometallics
_journal_page_first 7299
_journal_page_last 7306
_journal_paper_doi 10.1021/om5010918
_journal_volume 33
_journal_year 2014
_chemical_compound_source 'synthetical product'
_chemical_formula_sum 'C14 H34 O5 Si2'
_chemical_formula_weight 338.59
_chemical_name_systematic ' 1,3-bis(1,1-dimethylpentyl)-1,1,3,3-tetrahydroxydisiloxane'
_space_group_IT_number 20
_symmetry_cell_setting orthorhombic
_symmetry_Int_Tables_number 20
_symmetry_space_group_name_Hall 'C 2c 2'
_symmetry_space_group_name_H-M 'C 2 2 21'
_atom_sites_solution_hydrogens geom
_atom_sites_solution_primary direct
_atom_sites_solution_secondary difmap
_audit_creation_method 'manual edited SHELXL-97 .cif file'
_cell_angle_alpha 90.00
_cell_angle_beta 90.00
_cell_angle_gamma 90.00
_cell_formula_units_Z 4
_cell_length_a 7.2991(8)
_cell_length_b 10.1695(11)
_cell_length_c 27.408(4)
_cell_measurement_reflns_used 8885
_cell_measurement_temperature 100(2)
_cell_measurement_theta_max 25.55
_cell_measurement_theta_min 1.49
_cell_volume 2034.4(4)
_computing_structure_refinement 'SHELXL-97 (Sheldrick, 1997)'
_computing_structure_solution 'SHELXS-97 (Sheldrick, 1990)'
_diffrn_ambient_temperature 100(2)
_diffrn_detector 'image plate (34 cm diameter)'
_diffrn_detector_area_resol_mean 6.67
_diffrn_detector_type STOE
_diffrn_measured_fraction_theta_full 1.000
_diffrn_measured_fraction_theta_max 1.000
_diffrn_measurement_details ' 180 frames, detector distance = 135 mm'
_diffrn_measurement_device '2-circle goniometer'
_diffrn_measurement_device_type 'STOE IPDS 2'
_diffrn_measurement_method 'rotation method'
_diffrn_radiation_collimation '0.5 mm diameter, multiple pinhole'
_diffrn_radiation_monochromator 'plane graphite'
_diffrn_radiation_polarisn_norm 0
_diffrn_radiation_type 'Mo K\a'
_diffrn_radiation_wavelength 0.71073
_diffrn_reflns_av_R_equivalents 0.1641
_diffrn_reflns_av_sigmaI/netI 0.0699
_diffrn_reflns_limit_h_max 8
_diffrn_reflns_limit_h_min -7
_diffrn_reflns_limit_k_max 12
_diffrn_reflns_limit_k_min -12
_diffrn_reflns_limit_l_max 32
_diffrn_reflns_limit_l_min -32
_diffrn_reflns_number 6611
_diffrn_reflns_theta_full 24.99
_diffrn_reflns_theta_max 24.99
_diffrn_reflns_theta_min 1.49
_diffrn_source 'sealed X-ray tube, 12 x 0.4 mm long-fine focus'
_diffrn_source_current 0.000
_diffrn_source_power 0.000
_diffrn_source_voltage 0
_diffrn_standards_decay_% 0
_exptl_absorpt_coefficient_mu 0.190
_exptl_absorpt_correction_T_max 0.9972
_exptl_absorpt_correction_T_min 0.9012
_exptl_absorpt_correction_type integration
_exptl_absorpt_process_details 'X-red ver. 1.58 (Stoe & Cie. 2012)'
_exptl_crystal_colour colorless
_exptl_crystal_density_diffrn 1.105
_exptl_crystal_density_method 'not measured'
_exptl_crystal_description plate
_exptl_crystal_F_000 744
_exptl_crystal_size_max 0.58
_exptl_crystal_size_mid 0.31
_exptl_crystal_size_min 0.01
_refine_diff_density_max 1.049
_refine_diff_density_min -0.319
_refine_diff_density_rms 0.080
_refine_ls_abs_structure_details 'Flack H D (1983), Acta Cryst. A39, 876-881'
_refine_ls_abs_structure_Flack -0.2(5)
_refine_ls_extinction_method none
_refine_ls_goodness_of_fit_ref 1.089
_refine_ls_hydrogen_treatment mixed
_refine_ls_matrix_type full
_refine_ls_number_parameters 111
_refine_ls_number_reflns 1051
_refine_ls_number_restraints 5
_refine_ls_restrained_S_all 1.086
_refine_ls_R_factor_all 0.0711
_refine_ls_R_factor_gt 0.0685
_refine_ls_shift/su_max 0.000
_refine_ls_shift/su_mean 0.000
_refine_ls_structure_factor_coef Fsqd
_refine_ls_weighting_details 'calc w=1/[\s^2^(Fo^2^)+(0.0819P)^2^+5.5852P] where P=(Fo^2^+2Fc^2^)/3'
_refine_ls_weighting_scheme calc
_refine_ls_wR_factor_gt 0.1733
_refine_ls_wR_factor_ref 0.1752
_reflns_number_gt 982
_reflns_number_total 1051
_reflns_threshold_expression >2sigma(I)
_cod_data_source_file om5010918_si_002.cif
_cod_data_source_block 2d_i1044
_cod_depositor_comments 'Adding full bibliography for 4084885--4084891.cif.'
_cod_database_code 4084886

loop_
_symmetry_equiv_pos_as_xyz
'x, y, z'
'-x, -y, z+1/2'
'x, -y, -z'
'-x, y, -z+1/2'
'x+1/2, y+1/2, z'
'-x+1/2, -y+1/2, z+1/2'
'x+1/2, -y+1/2, -z'
'-x+1/2, y+1/2, -z+1/2'

loop_
_atom_site_label
_atom_site_type_symbol
_atom_site_fract_x
_atom_site_fract_y
_atom_site_fract_z
_atom_site_U_iso_or_equiv
_atom_site_adp_type
_atom_site_occupancy
_atom_site_symmetry_multiplicity
_atom_site_calc_flag
_atom_site_refinement_flags
Si1 Si 0.70457(19) 0.39553(13) 0.77304(5) 0.0290(4) Uani 1 1 d D
O1 O 0.5000 0.4025(6) 0.7500 0.0368(12) Uani 1 2 d S
O2 O 0.8176(6) 0.5275(3) 0.75625(15) 0.0342(9) Uani 1 1 d D
H2F H 0.933(8) 0.521(13) 0.744(5) 0.051 Uiso 0.50 1 d PD
H2G H 0.740(14) 0.596(8) 0.756(5) 0.051 Uiso 0.50 1 d PD
O3 O 0.8148(6) 0.2703(3) 0.74887(15) 0.0351(9) Uani 1 1 d D
H3F H 0.930(7) 0.257(8) 0.759(4) 0.053 Uiso 0.50 1 d PD
H3G H 0.724(13) 0.277(14) 0.727(4) 0.053 Uiso 0.50 1 d PD
C1 C 0.6934(8) 0.3808(5) 0.84135(19) 0.0334(11) Uani 1 1 d .
C2 C 0.8943(8) 0.3803(6) 0.8605(2) 0.0379(13) Uani 1 1 d .
H2A H 0.9643 0.3154 0.8411 0.045 Uiso 1 1 calc R
H2B H 0.9480 0.4679 0.8537 0.045 Uiso 1 1 calc R
C3 C 0.9247(9) 0.3495(6) 0.9143(2) 0.0457(15) Uani 1 1 d .
H3A H 0.8846 0.2582 0.9209 0.055 Uiso 1 1 calc R
H3B H 0.8481 0.4091 0.9343 0.055 Uiso 1 1 calc R
C4 C 1.1251(10) 0.3647(8) 0.9296(2) 0.0540(17) Uani 1 1 d .
H4A H 1.2024 0.3124 0.9071 0.065 Uiso 1 1 calc R
H4B H 1.1608 0.4581 0.9260 0.065 Uiso 1 1 calc R
C5 C 1.1638(13) 0.3215(8) 0.9814(3) 0.072(2) Uani 1 1 d .
H5A H 1.0818 0.3682 1.0038 0.087 Uiso 1 1 calc R
H5B H 1.2913 0.3418 0.9897 0.087 Uiso 1 1 calc R
H5C H 1.1434 0.2266 0.9843 0.087 Uiso 1 1 calc R
C6 C 0.5838(10) 0.4978(6) 0.8624(2) 0.0452(15) Uani 1 1 d .
H6A H 0.6451 0.5804 0.8538 0.054 Uiso 1 1 calc R
H6B H 0.5772 0.4899 0.8980 0.054 Uiso 1 1 calc R
H6C H 0.4597 0.4975 0.8488 0.054 Uiso 1 1 calc R
C7 C 0.5959(9) 0.2503(5) 0.8545(2) 0.0384(13) Uani 1 1 d .
H7C H 0.5830 0.2438 0.8900 0.046 Uiso 1 1 calc R
H7A H 0.6686 0.1761 0.8425 0.046 Uiso 1 1 calc R
H7B H 0.4744 0.2486 0.8393 0.046 Uiso 1 1 calc R

loop_
_atom_site_aniso_label
_atom_site_aniso_U_11
_atom_site_aniso_U_22
_atom_site_aniso_U_33
_atom_site_aniso_U_23
_atom_site_aniso_U_13
_atom_site_aniso_U_12
Si1 0.0177(7) 0.0202(6) 0.0492(8) 0.0000(6) -0.0010(6) -0.0015(6)
O1 0.021(3) 0.032(3) 0.058(3) 0.000 -0.004(2) 0.000
O2 0.021(2) 0.0214(17) 0.060(2) 0.0026(16) 0.0021(19) -0.0001(17)
O3 0.029(2) 0.0233(16) 0.053(2) -0.0036(17) -0.001(2) 0.0043(19)
C1 0.026(3) 0.022(2) 0.052(3) 0.000(2) -0.001(2) -0.002(3)
C2 0.031(3) 0.032(3) 0.050(3) -0.003(3) 0.002(2) -0.007(3)
C3 0.039(3) 0.043(3) 0.055(4) 0.002(3) -0.001(3) -0.001(3)
C4 0.046(4) 0.059(4) 0.057(4) 0.001(3) -0.006(3) -0.005(4)
C5 0.062(6) 0.082(6) 0.073(5) 0.014(4) -0.023(4) -0.012(5)
C6 0.040(3) 0.037(3) 0.058(4) -0.005(3) 0.005(3) 0.005(3)
C7 0.024(3) 0.033(3) 0.058(3) 0.006(3) 0.003(3) -0.005(3)

loop_
_atom_type_symbol
_atom_type_description
_atom_type_scat_dispersion_real
_atom_type_scat_dispersion_imag
_atom_type_scat_source
C C 0.0033 0.0016 'International Tables Vol C Tables 4.2.6.8 and 6.1.1.4'
H H 0.0000 0.0000 'International Tables Vol C Tables 4.2.6.8 and 6.1.1.4'
O O 0.0106 0.0060 'International Tables Vol C Tables 4.2.6.8 and 6.1.1.4'
Si Si 0.0817 0.0704 'International Tables Vol C Tables 4.2.6.8 and 6.1.1.4'

loop_
_geom_angle_atom_site_label_1
_geom_angle_atom_site_label_2
_geom_angle_atom_site_label_3
_geom_angle
_geom_angle_site_symmetry_3
O1 Si1 O2 108.5(2) .
O1 Si1 O3 109.1(2) .
O2 Si1 O3 105.9(2) .
O1 Si1 C1 110.56(19) .
O2 Si1 C1 111.5(2) .
O3 Si1 C1 111.1(2) .
O1 Si1 H3G 80(2) .
O2 Si1 H3G 109(5) .
O3 Si1 H3G 30.6(18) .
C1 Si1 H3G 132(4) .
Si1 O1 Si1 175.0(4) 4_656
Si1 O2 H2F 121(8) .
Si1 O2 H2G 109(8) .
H2F O2 H2G 130(10) .
Si1 O3 H3F 116(2) .
Si1 O3 H3G 81(9) .
H3F O3 H3G 156(10) .
C6 C1 C7 109.6(5) .
C6 C1 C2 111.3(5) .
C7 C1 C2 110.6(5) .
C6 C1 Si1 109.4(4) .
C7 C1 Si1 108.7(4) .
C2 C1 Si1 107.1(4) .
C3 C2 C1 117.6(5) .
C3 C2 H2A 107.9 .
C1 C2 H2A 107.9 .
C3 C2 H2B 107.9 .
C1 C2 H2B 107.9 .
H2A C2 H2B 107.2 .
C2 C3 C4 112.5(5) .
C2 C3 H3A 109.1 .
C4 C3 H3A 109.1 .
C2 C3 H3B 109.1 .
C4 C3 H3B 109.1 .
H3A C3 H3B 107.8 .
C5 C4 C3 113.9(6) .
C5 C4 H4A 108.8 .
C3 C4 H4A 108.8 .
C5 C4 H4B 108.8 .
C3 C4 H4B 108.8 .
H4A C4 H4B 107.7 .
C4 C5 H5A 109.5 .
C4 C5 H5B 109.5 .
H5A C5 H5B 109.5 .
C4 C5 H5C 109.5 .
H5A C5 H5C 109.5 .
H5B C5 H5C 109.5 .
C1 C6 H6A 109.5 .
C1 C6 H6B 109.5 .
H6A C6 H6B 109.5 .
C1 C6 H6C 109.5 .
H6A C6 H6C 109.5 .
H6B C6 H6C 109.5 .
C1 C7 H7C 109.5 .
C1 C7 H7A 109.5 .
H7C C7 H7A 109.5 .
C1 C7 H7B 109.5 .
H7C C7 H7B 109.5 .
H7A C7 H7B 109.5 .

loop_
_geom_bond_atom_site_label_1
_geom_bond_atom_site_label_2
_geom_bond_distance
_geom_bond_site_symmetry_2
Si1 O1 1.6227(14) .
Si1 O2 1.642(4) .
Si1 O3 1.646(4) .
Si1 C1 1.880(6) .
Si1 H3G 1.75(13) .
O1 Si1 1.6227(14) 4_656
O2 H2F 0.90(2) .
O2 H2G 0.90(2) .
O3 H3F 0.90(2) .
O3 H3G 0.90(2) .
C1 C6 1.546(8) .
C1 C7 1.548(7) .
C1 C2 1.557(8) .
C2 C3 1.525(9) .
C2 H2A 0.9900 .
C2 H2B 0.9900 .
C3 C4 1.529(9) .
C3 H3A 0.9900 .
C3 H3B 0.9900 .
C4 C5 1.514(10) .
C4 H4A 0.9900 .
C4 H4B 0.9900 .
C5 H5A 0.9800 .
C5 H5B 0.9800 .
C5 H5C 0.9800 .
C6 H6A 0.9800 .
C6 H6B 0.9800 .
C6 H6C 0.9800 .
C7 H7C 0.9800 .
C7 H7A 0.9800 .
C7 H7B 0.9800 .
